data_4507916
loop_
_publ_author_name
'Hou, Guang-Feng'
'Li, Hong-Xing'
'Li, Wei-Zuo'
'Yan, Peng-Fei'
'Su, Xiao-Hong'
'Li, Guang-Ming'

_publ_section_title
;
 Two Series of Luminescent Flexible Polycarboxylate Lanthanide
 Coordination Complexes with Double Layer and Rectangle Metallomacrocycle
 Structures
;
_journal_issue 8
_journal_name_full 'Crystal Growth &amp; Design'
_journal_page_first 3374
_journal_paper_doi 10.1021/cg400174r
_journal_volume 13
_journal_year 2013
_chemical_formula_moiety 'C24 H40 Gd2 N2 O24, 2(H2 O)'
_chemical_formula_sum 'C24 H44 Gd2 N2 O26'
_chemical_formula_weight 1091.11
_chemical_name_systematic
; 
 ? 
;
_space_group_IT_number 15
_symmetry_cell_setting monoclinic
_symmetry_space_group_name_Hall '-C 2yc'
_symmetry_space_group_name_H-M 'C 1 2/c 1'
_atom_sites_solution_hydrogens geom
_atom_sites_solution_primary direct
_atom_sites_solution_secondary difmap
_audit_creation_method SHELXL-97
_cell_angle_alpha 90.00
_cell_angle_beta 111.409(3)
_cell_angle_gamma 90.00
_cell_formula_units_Z 4
_cell_length_a 29.7113(8)
_cell_length_b 8.7956(2)
_cell_length_c 14.6009(4)
_cell_measurement_reflns_used 3659
_cell_measurement_temperature 293(2)
_cell_measurement_theta_max 29.0904
_cell_measurement_theta_min 2.9397
_cell_volume 3552.35(17)
_computing_cell_refinement 'RAPID-AUTO (Rigaku 1998 <i>RAPID-AUTO</i>)'
_computing_data_collection 'RAPID-AUTO (Rigaku 1998 <i>RAPID-AUTO</i>)'
_computing_data_reduction 'CrystalClear (Rigaku/MSC, 2002)'
_computing_molecular_graphics 'SHELXTL (Sheldrick, 2008)'
_computing_publication_material SHELXL-97
_computing_structure_refinement 'SHELXL-97 (Sheldrick, 2008)'
_computing_structure_solution 'SHELXS-97 (Sheldrick, 2008)'
_diffrn_ambient_temperature 293(2)
_diffrn_measured_fraction_theta_full 0.983
_diffrn_measured_fraction_theta_max 0.851
_diffrn_measurement_device_type 'Rigaku RAXIS-RAPID'
_diffrn_measurement_method '\w scan'
_diffrn_radiation_monochromator graphite
_diffrn_radiation_source 'fine-focus sealed tube'
_diffrn_radiation_type MoK\a
_diffrn_radiation_wavelength 0.71073
_diffrn_reflns_av_R_equivalents 0.0259
_diffrn_reflns_av_sigmaI/netI 0.0427
_diffrn_reflns_limit_h_max 39
_diffrn_reflns_limit_h_min -39
_diffrn_reflns_limit_k_max 11
_diffrn_reflns_limit_k_min -11
_diffrn_reflns_limit_l_max 19
_diffrn_reflns_limit_l_min -19
_diffrn_reflns_number 9405
_diffrn_reflns_theta_full 27.00
_diffrn_reflns_theta_max 29.15
_diffrn_reflns_theta_min 2.95
_exptl_absorpt_coefficient_mu 3.805
_exptl_absorpt_correction_T_max 0.6498
_exptl_absorpt_correction_T_min 0.5573
_exptl_absorpt_correction_type multi-scan
_exptl_absorpt_process_details 'ABSCOR (Higashi, 1995)'
_exptl_crystal_colour brown
_exptl_crystal_density_diffrn 2.040
_exptl_crystal_density_method 'not measured'
_exptl_crystal_description rod
_exptl_crystal_F_000 2152
_exptl_crystal_size_max 0.17
_exptl_crystal_size_mid 0.15
_exptl_crystal_size_min 0.12
_refine_diff_density_max 0.728
_refine_diff_density_min -0.873
_refine_diff_density_rms 0.111
_refine_ls_extinction_coef 0.00036(3)
_refine_ls_extinction_expression Fc^*^=kFc[1+0.001xFc^2^\l^3^/sin(2\q)]^-1/4^
_refine_ls_extinction_method SHELXL
_refine_ls_goodness_of_fit_ref 1.039
_refine_ls_hydrogen_treatment constr
_refine_ls_matrix_type full
_refine_ls_number_parameters 245
_refine_ls_number_reflns 4077
_refine_ls_number_restraints 0
_refine_ls_restrained_S_all 1.039
_refine_ls_R_factor_all 0.0411
_refine_ls_R_factor_gt 0.0259
_refine_ls_shift/su_max 0.003
_refine_ls_shift/su_mean 0.000
_refine_ls_structure_factor_coef Fsqd
_refine_ls_weighting_details 'calc w=1/[\s^2^(Fo^2^)+(0.0142P)^2^+0.2662P] where P=(Fo^2^+2Fc^2^)/3'
_refine_ls_weighting_scheme calc
_refine_ls_wR_factor_gt 0.0465
_refine_ls_wR_factor_ref 0.0539
_reflns_number_gt 2999
_reflns_number_total 4077
_reflns_threshold_expression >2sigma(I)
_cod_data_source_file cg400174r_si_002.cif
_cod_data_source_block 5
_cod_original_cell_volume 3552.35(16)
_cod_original_sg_symbol_H-M 'C 2/c'
_cod_database_code 4507916

loop_
_symmetry_equiv_pos_as_xyz
'x, y, z'
'-x, y, -z+1/2'
'x+1/2, y+1/2, z'
'-x+1/2, y+1/2, -z+1/2'
'-x, -y, -z'
'x, -y, z-1/2'
'-x+1/2, -y+1/2, -z'
'x+1/2, -y+1/2, z-1/2'

loop_
_atom_site_label
_atom_site_type_symbol
_atom_site_fract_x
_atom_site_fract_y
_atom_site_fract_z
_atom_site_U_iso_or_equiv
_atom_site_adp_type
_atom_site_occupancy
_atom_site_symmetry_multiplicity
_atom_site_calc_flag
_atom_site_refinement_flags
C1 C 0.07464(12) 0.3500(4) 0.2179(2) 0.0234(8) Uani 1 1 d .
C2 C 0.08229(12) 0.5053(4) 0.2344(2) 0.0274(8) Uani 1 1 d .
H2 H 0.1123 0.5388 0.2769 0.033 Uiso 1 1 calc R
C3 C 0.04690(12) 0.6110(4) 0.1899(2) 0.0274(8) Uani 1 1 d .
H3 H 0.0533 0.7141 0.2020 0.033 Uiso 1 1 calc R
C4 C 0.00174(12) 0.5634(4) 0.1270(2) 0.0258(8) Uani 1 1 d .
C5 C -0.00704(12) 0.4100(4) 0.1115(2) 0.0269(8) Uani 1 1 d .
H5 H -0.0375 0.3771 0.0704 0.032 Uiso 1 1 calc R
C6 C 0.02862(12) 0.3045(4) 0.1558(2) 0.0268(8) Uani 1 1 d .
H6 H 0.0219 0.2015 0.1442 0.032 Uiso 1 1 calc R
C7 C -0.02562(12) 0.8187(4) 0.0848(2) 0.0305(9) Uani 1 1 d .
H7A H 0.0031 0.8357 0.0693 0.037 Uiso 1 1 calc R
H7B H -0.0186 0.8519 0.1520 0.037 Uiso 1 1 calc R
C8 C -0.06707(12) 0.9132(4) 0.0158(2) 0.0277(8) Uani 1 1 d .
C9 C 0.10360(12) 0.0848(4) 0.2540(2) 0.0248(8) Uani 1 1 d .
H9A H 0.0785 0.0617 0.1911 0.030 Uiso 1 1 calc R
H9B H 0.0918 0.0564 0.3055 0.030 Uiso 1 1 calc R
C10 C 0.14895(12) -0.0068(4) 0.2653(2) 0.0222(8) Uani 1 1 d .
C11 C 0.14814(12) 0.2904(4) 0.3572(2) 0.0232(8) Uani 1 1 d .
H11A H 0.1588 0.1992 0.3965 0.028 Uiso 1 1 calc R
H11B H 0.1312 0.3529 0.3891 0.028 Uiso 1 1 calc R
C12 C 0.19219(12) 0.3763(4) 0.3573(2) 0.0221(8) Uani 1 1 d .
Gd1 Gd 0.178827(5) 0.253134(18) 0.129368(10) 0.01717(7) Uani 1 1 d .
N1 N 0.11395(10) 0.2466(3) 0.2599(2) 0.0236(7) Uani 1 1 d .
O1 O 0.19892(8) 0.3956(3) 0.27730(14) 0.0253(6) Uani 1 1 d .
O2 O 0.21979(9) 0.4276(3) 0.43777(15) 0.0361(7) Uani 1 1 d .
O3 O 0.18285(8) 0.0592(3) 0.24814(15) 0.0255(6) Uani 1 1 d .
O4 O 0.14980(9) -0.1440(3) 0.28741(16) 0.0319(6) Uani 1 1 d .
O5 O -0.03636(8) 0.6608(3) 0.07780(16) 0.0309(6) Uani 1 1 d .
O6 O -0.10340(8) 0.8456(3) -0.04255(16) 0.0281(6) Uani 1 1 d .
O7 O -0.06020(9) 1.0511(3) 0.0215(2) 0.0544(9) Uani 1 1 d .
O8 O 0.12497(8) 0.4564(3) 0.05691(15) 0.0345(6) Uani 1 1 d .
H81 H 0.0965 0.4251 0.0233 0.052 Uiso 1 1 d R
H82 H 0.1245 0.5515 0.0690 0.052 Uiso 1 1 d R
O9 O 0.22579(8) 0.4815(3) 0.12171(14) 0.0290(6) Uani 1 1 d .
H91 H 0.2180 0.5299 0.0673 0.043 Uiso 1 1 d R
H92 H 0.2541 0.4940 0.1650 0.043 Uiso 1 1 d R
O10 O 0.18722(11) 0.2757(3) -0.02848(17) 0.0502(9) Uani 1 1 d .
H101 H 0.1997 0.3491 -0.0494 0.075 Uiso 1 1 d R
H102 H 0.1764 0.2084 -0.0736 0.075 Uiso 1 1 d R
O11 O 0.26414(8) 0.1951(3) 0.20237(16) 0.0305(6) Uani 1 1 d .
H111 H 0.2737 0.1027 0.2115 0.046 Uiso 1 1 d R
H112 H 0.2877 0.2545 0.2082 0.046 Uiso 1 1 d R
O12 O 0.19056(8) 0.0037(3) 0.05948(15) 0.0327(6) Uani 1 1 d .
H121 H 0.1785 -0.0766 0.0743 0.049 Uiso 1 1 d R
H122 H 0.2197 -0.0139 0.0654 0.049 Uiso 1 1 d R
O13 O 0.13065(9) 0.7623(3) 0.08386(18) 0.0369(7) Uani 1 1 d .
H131 H 0.1345 0.7678 0.1448 0.055 Uiso 1 1 d R
H132 H 0.1073 0.8202 0.0508 0.055 Uiso 1 1 d R

loop_
_atom_site_aniso_label
_atom_site_aniso_U_11
_atom_site_aniso_U_22
_atom_site_aniso_U_33
_atom_site_aniso_U_23
_atom_site_aniso_U_13
_atom_site_aniso_U_12
C1 0.0204(18) 0.020(2) 0.0288(17) 0.0019(14) 0.0076(16) 0.0005(16)
C2 0.0153(17) 0.026(2) 0.0346(18) -0.0028(16) 0.0017(16) 0.0015(16)
C3 0.0226(18) 0.020(2) 0.0349(18) -0.0022(15) 0.0048(16) -0.0007(16)
C4 0.0214(18) 0.025(2) 0.0276(17) 0.0033(15) 0.0050(15) 0.0050(17)
C5 0.0158(18) 0.028(2) 0.0318(18) 0.0013(15) 0.0021(16) -0.0002(16)
C6 0.0226(19) 0.0190(19) 0.0337(18) 0.0019(15) 0.0043(17) -0.0028(16)
C7 0.024(2) 0.025(2) 0.0327(19) 0.0015(16) -0.0010(17) 0.0010(17)
C8 0.0232(19) 0.023(2) 0.0326(18) -0.0014(16) 0.0049(17) 0.0024(17)
C9 0.0227(18) 0.018(2) 0.0314(18) 0.0022(14) 0.0069(16) 0.0006(16)
C10 0.0251(19) 0.019(2) 0.0184(15) 0.0004(13) 0.0034(15) 0.0006(16)
C11 0.0207(18) 0.026(2) 0.0230(16) 0.0020(14) 0.0081(15) -0.0019(16)
C12 0.0235(19) 0.0151(18) 0.0268(17) -0.0004(14) 0.0081(15) 0.0019(15)
Gd1 0.01752(10) 0.01525(11) 0.01617(9) -0.00014(6) 0.00309(7) -0.00050(7)
N1 0.0193(15) 0.0152(16) 0.0307(14) -0.0010(12) 0.0027(13) 0.0006(13)
O1 0.0330(14) 0.0269(15) 0.0179(10) -0.0036(10) 0.0115(11) -0.0086(12)
O2 0.0349(15) 0.0528(19) 0.0191(11) -0.0136(11) 0.0082(11) -0.0167(14)
O3 0.0187(12) 0.0271(15) 0.0309(12) 0.0076(10) 0.0091(11) 0.0042(11)
O4 0.0389(15) 0.0177(15) 0.0360(13) 0.0084(11) 0.0099(12) 0.0036(12)
O5 0.0229(13) 0.0205(15) 0.0404(14) 0.0040(11) 0.0009(12) 0.0045(12)
O6 0.0197(13) 0.0219(14) 0.0340(12) -0.0017(11) -0.0006(11) -0.0022(11)
O7 0.0390(17) 0.0161(16) 0.080(2) 0.0025(14) -0.0121(16) -0.0030(13)
O8 0.0267(13) 0.0200(14) 0.0437(14) -0.0019(11) -0.0025(12) 0.0027(12)
O9 0.0263(13) 0.0325(16) 0.0207(11) 0.0055(10) -0.0003(10) -0.0074(12)
O10 0.090(2) 0.0386(19) 0.0280(13) -0.0149(11) 0.0287(15) -0.0296(16)
O11 0.0212(13) 0.0204(14) 0.0456(14) 0.0052(11) 0.0070(12) 0.0015(11)
O12 0.0264(13) 0.0243(15) 0.0473(14) -0.0026(12) 0.0133(12) 0.0006(12)
O13 0.0405(16) 0.0237(15) 0.0392(14) 0.0023(11) 0.0058(13) 0.0046(12)

loop_
_atom_type_symbol
_atom_type_description
_atom_type_scat_dispersion_real
_atom_type_scat_dispersion_imag
_atom_type_scat_source
C C 0.0033 0.0016 'International Tables Vol C Tables 4.2.6.8 and 6.1.1.4'
H H 0.0000 0.0000 'International Tables Vol C Tables 4.2.6.8 and 6.1.1.4'
N N 0.0061 0.0033 'International Tables Vol C Tables 4.2.6.8 and 6.1.1.4'
O O 0.0106 0.0060 'International Tables Vol C Tables 4.2.6.8 and 6.1.1.4'
Gd Gd -0.1653 3.9035 'International Tables Vol C Tables 4.2.6.8 and 6.1.1.4'

loop_
_geom_angle_atom_site_label_1
_geom_angle_atom_site_label_2
_geom_angle_atom_site_label_3
_geom_angle
_geom_angle_site_symmetry_1
_geom_angle_site_symmetry_3
C2 C1 C6 117.0(3) . .
C2 C1 N1 119.6(3) . .
C6 C1 N1 123.4(3) . .
C3 C2 C1 122.2(3) . .
C3 C2 H2 118.9 . .
C1 C2 H2 118.9 . .
C2 C3 C4 119.8(3) . .
C2 C3 H3 120.1 . .
C4 C3 H3 120.1 . .
C5 C4 C3 119.0(3) . .
C5 C4 O5 116.7(3) . .
C3 C4 O5 124.3(3) . .
C4 C5 C6 121.0(3) . .
C4 C5 H5 119.5 . .
C6 C5 H5 119.5 . .
C5 C6 C1 121.0(3) . .
C5 C6 H6 119.5 . .
C1 C6 H6 119.5 . .
O5 C7 C8 112.3(3) . .
O5 C7 H7A 109.1 . .
C8 C7 H7A 109.1 . .
O5 C7 H7B 109.1 . .
C8 C7 H7B 109.1 . .
H7A C7 H7B 107.9 . .
O7 C8 O6 126.5(3) . .
O7 C8 C7 114.8(3) . .
O6 C8 C7 118.6(3) . .
N1 C9 C10 110.6(3) . .
N1 C9 H9A 109.5 . .
C10 C9 H9A 109.5 . .
N1 C9 H9B 109.5 . .
C10 C9 H9B 109.5 . .
H9A C9 H9B 108.1 . .
O4 C10 O3 123.6(3) . .
O4 C10 C9 118.2(3) . .
O3 C10 C9 118.2(3) . .
N1 C11 C12 115.2(3) . .
N1 C11 H11A 108.5 . .
C12 C11 H11A 108.5 . .
N1 C11 H11B 108.5 . .
C12 C11 H11B 108.5 . .
H11A C11 H11B 107.5 . .
O2 C12 O1 123.3(3) . .
O2 C12 C11 116.9(3) . .
O1 C12 C11 119.7(3) . .
O6 Gd1 O8 71.15(8) 5_565 .
O6 Gd1 O1 124.74(8) 5_565 .
O8 Gd1 O1 84.99(8) . .
O6 Gd1 O3 84.93(8) 5_565 .
O8 Gd1 O3 134.70(8) . .
O1 Gd1 O3 77.81(8) . .
O6 Gd1 O10 85.66(9) 5_565 .
O8 Gd1 O10 78.50(9) . .
O1 Gd1 O10 138.12(8) . .
O3 Gd1 O10 138.70(8) . .
O6 Gd1 O11 144.63(8) 5_565 .
O8 Gd1 O11 141.49(8) . .
O1 Gd1 O11 80.53(8) . .
O3 Gd1 O11 76.37(8) . .
O10 Gd1 O11 88.93(9) . .
O6 Gd1 O9 137.16(7) 5_565 .
O8 Gd1 O9 70.59(8) . .
O1 Gd1 O9 69.75(7) . .
O3 Gd1 O9 136.81(7) . .
O10 Gd1 O9 68.50(8) . .
O11 Gd1 O9 70.93(8) . .
O6 Gd1 O12 72.36(8) 5_565 .
O8 Gd1 O12 130.64(7) . .
O1 Gd1 O12 143.93(7) . .
O3 Gd1 O12 72.17(7) . .
O10 Gd1 O12 66.66(8) . .
O11 Gd1 O12 73.42(8) . .
O9 Gd1 O12 122.02(8) . .
C1 N1 C9 118.4(3) . .
C1 N1 C11 114.7(3) . .
C9 N1 C11 111.9(2) . .
C12 O1 Gd1 134.0(2) . .
C10 O3 Gd1 129.4(2) . .
C4 O5 C7 116.5(3) . .
C8 O6 Gd1 167.3(2) . 5_565
Gd1 O8 H81 112.2 . .
Gd1 O8 H82 134.6 . .
H81 O8 H82 110.4 . .
Gd1 O9 H91 118.7 . .
Gd1 O9 H92 119.3 . .
H91 O9 H92 118.9 . .
Gd1 O10 H101 127.7 . .
Gd1 O10 H102 122.4 . .
H101 O10 H102 109.8 . .
Gd1 O11 H111 120.2 . .
Gd1 O11 H112 127.3 . .
H111 O11 H112 110.7 . .
Gd1 O12 H121 119.3 . .
Gd1 O12 H122 114.0 . .
H121 O12 H122 109.1 . .
H131 O13 H132 109.0 . .

loop_
_geom_bond_atom_site_label_1
_geom_bond_atom_site_label_2
_geom_bond_distance
_geom_bond_site_symmetry_2
C1 C2 1.391(5) .
C1 C6 1.395(4) .
C1 N1 1.429(4) .
C2 C3 1.376(4) .
C2 H2 0.9300 .
C3 C4 1.386(4) .
C3 H3 0.9300 .
C4 C5 1.377(5) .
C4 O5 1.392(4) .
C5 C6 1.379(4) .
C5 H5 0.9300 .
C6 H6 0.9300 .
C7 O5 1.420(4) .
C7 C8 1.523(4) .
C7 H7A 0.9700 .
C7 H7B 0.9700 .
C8 O7 1.228(4) .
C8 O6 1.254(4) .
C9 N1 1.452(4) .
C9 C10 1.527(5) .
C9 H9A 0.9700 .
C9 H9B 0.9700 .
C10 O4 1.247(4) .
C10 O3 1.264(4) .
C11 N1 1.464(4) .
C11 C12 1.511(4) .
C11 H11A 0.9700 .
C11 H11B 0.9700 .
C12 O2 1.247(3) .
C12 O1 1.266(4) .
Gd1 O6 2.304(2) 5_565
Gd1 O8 2.375(2) .
Gd1 O1 2.377(2) .
Gd1 O3 2.404(2) .
Gd1 O10 2.415(2) .
Gd1 O11 2.418(2) .
Gd1 O9 2.472(2) .
Gd1 O12 2.498(2) .
O6 Gd1 2.304(2) 5_565
O8 H81 0.8533 .
O8 H82 0.8554 .
O9 H91 0.8557 .
O9 H92 0.8542 .
O10 H101 0.8536 .
O10 H102 0.8558 .
O11 H111 0.8552 .
O11 H112 0.8524 .
O12 H121 0.8539 .
O12 H122 0.8510 .
O13 H131 0.8552 .
O13 H132 0.8544 .

loop_
_geom_hbond_atom_site_label_D
_geom_hbond_atom_site_label_H
_geom_hbond_atom_site_label_A
_geom_hbond_distance_DH
_geom_hbond_distance_HA
_geom_hbond_distance_DA
_geom_hbond_angle_DHA
_geom_hbond_site_symmetry_A
O8 H81 O5 0.85 2.00 2.843(3) 167.1 5_565
O8 H82 O13 0.86 1.87 2.715(3) 170.3 .
O9 H91 O2 0.86 1.95 2.745(3) 154.6 6_565
O9 H92 O3 0.85 1.93 2.771(3) 169.3 4
O10 H101 O2 0.85 2.08 2.888(4) 157.2 6_565
O10 H102 O4 0.86 1.97 2.761(3) 152.4 6
O11 H111 O1 0.86 1.98 2.827(3) 172.5 4_545
O11 H111 O9 0.86 2.65 3.107(3) 114.6 4_545
O11 H112 O4 0.85 2.04 2.878(3) 167.5 4
O12 H121 O13 0.85 2.05 2.875(3) 162.6 1_545
O12 H122 O2 0.85 1.89 2.732(3) 171.4 4_545
O13 H131 O4 0.86 2.11 2.933(3) 161.0 1_565
O13 H132 O7 0.85 1.81 2.663(3) 176.7 5_575
